data_7005324
loop_
_publ_author_name
'Adams, Christopher J.'
'Charmant, Jonathan P. H.'
'Connelly, Neil G.'
'Gill, Martin'
'Kantacha, Anob'
'Onganusorn, Sriwipha'
'Orpen, A. Guy'

_publ_section_title
;
 Homobinuclear cyanide-bridged linkage isomers containing the
 redox-active unit [(micro-XY)Ru(CO)2L(o-O2C6Cl4)] (XY=CN or NC).
;
_journal_issue 22
_journal_name_full 'Dalton transactions (Cambridge, England : 2003)'
_journal_page_first 2283
_journal_page_last 2294
_journal_paper_doi 10.1039/b700648a
_journal_year 2007
_chemical_formula_moiety 'C54 H32 Cl10 N O8 P2 Ru2'
_chemical_formula_sum 'C54 H32 Cl10 N O8 P2 Ru2'
_chemical_formula_weight 1441.39
_chemical_name_systematic
;
?
;
_space_group_IT_number 14
_symmetry_cell_setting monoclinic
_symmetry_space_group_name_Hall '-P 2ybc'
_symmetry_space_group_name_H-M 'P 1 21/c 1'
_atom_sites_solution_hydrogens geom
_atom_sites_solution_primary direct
_atom_sites_solution_secondary difmap
_audit_creation_method SHELXL-97
_cell_angle_alpha 90.00
_cell_angle_beta 110.1030(10)
_cell_angle_gamma 90.00
_cell_formula_units_Z 4
_cell_length_a 14.9280(9)
_cell_length_b 25.8112(16)
_cell_length_c 16.5709(10)
_cell_measurement_reflns_used 3907
_cell_measurement_temperature 173(2)
_cell_measurement_theta_max 22.6
_cell_measurement_theta_min 2.2
_cell_volume 5995.9(6)
_computing_cell_refinement 'Bruker SMART'
_computing_data_collection 'Bruker SMART'
_computing_data_reduction 'Bruker SHELXTL'
_computing_molecular_graphics 'Bruker SHELXTL'
_computing_publication_material 'Bruker SHELXTL'
_computing_structure_refinement 'SHELXL-97 (Sheldrick, 1997)'
_computing_structure_solution 'SHELXS-97 (Sheldrick, 1990)'
_diffrn_ambient_temperature 173(2)
_diffrn_measured_fraction_theta_full 0.995
_diffrn_measured_fraction_theta_max 0.995
_diffrn_measurement_device_type 'CCD area detector'
_diffrn_measurement_method '\w scans'
_diffrn_radiation_monochromator graphite
_diffrn_radiation_source 'fine-focus sealed tube'
_diffrn_radiation_type MoK\a
_diffrn_radiation_wavelength 0.71073
_diffrn_reflns_av_R_equivalents 0.1170
_diffrn_reflns_av_sigmaI/netI 0.1938
_diffrn_reflns_limit_h_max 19
_diffrn_reflns_limit_h_min -12
_diffrn_reflns_limit_k_max 28
_diffrn_reflns_limit_k_min -33
_diffrn_reflns_limit_l_max 21
_diffrn_reflns_limit_l_min -21
_diffrn_reflns_number 39116
_diffrn_reflns_theta_full 27.52
_diffrn_reflns_theta_max 27.52
_diffrn_reflns_theta_min 1.65
_diffrn_standards_decay_% 0
_exptl_absorpt_coefficient_mu 1.054
_exptl_absorpt_correction_T_max 0.910
_exptl_absorpt_correction_T_min 0.730
_exptl_absorpt_correction_type multi-scan
_exptl_absorpt_process_details 'SADABS (Sheldrick, 1998)'
_exptl_crystal_colour red
_exptl_crystal_density_diffrn 1.597
_exptl_crystal_density_method 'not measured'
_exptl_crystal_description block
_exptl_crystal_F_000 2860
_exptl_crystal_size_max 0.30
_exptl_crystal_size_mid 0.30
_exptl_crystal_size_min 0.10
_refine_diff_density_max 0.749
_refine_diff_density_min -0.722
_refine_diff_density_rms 0.141
_refine_ls_extinction_method none
_refine_ls_goodness_of_fit_ref 0.863
_refine_ls_hydrogen_treatment constr
_refine_ls_matrix_type full
_refine_ls_number_parameters 695
_refine_ls_number_reflns 13750
_refine_ls_number_restraints 0
_refine_ls_restrained_S_all 0.863
_refine_ls_R_factor_all 0.1518
_refine_ls_R_factor_gt 0.0622
_refine_ls_shift/su_max 0.004
_refine_ls_shift/su_mean 0.000
_refine_ls_structure_factor_coef Fsqd
_refine_ls_weighting_details 'calc w=1/[\s^2^(Fo^2^)+(0.0514P)^2^+0.0000P] where P=(Fo^2^+2Fc^2^)/3'
_refine_ls_weighting_scheme calc
_refine_ls_wR_factor_gt 0.1161
_refine_ls_wR_factor_ref 0.1377
_reflns_number_gt 6319
_reflns_number_total 13750
_reflns_threshold_expression >2sigma(I)
_cod_data_source_file b700648a.txt
_cod_data_source_block 8.CH2Cl2
_cod_depositor_comments
;
The following automatic conversions were performed:
'_symmetry_cell_setting' value 'Monoclinic' changed to 'monoclinic'
according to '/home/saulius/struct/CIF-dictionaries/cif_core.dic'
dictionary named 'cif_core.dic' version 2.4.1 from 2010-06-29.

Automatic conversion script
Id: cif_fix_enum 1527 2010-12-29 10:47:43Z saulius 
;
_cod_original_sg_symbol_H-M 'P 21/c'
_cod_database_code 7005324

loop_
_symmetry_equiv_pos_as_xyz
'x, y, z'
'-x, y+1/2, -z+1/2'
'-x, -y, -z'
'x, -y-1/2, z-1/2'

loop_
_atom_site_label
_atom_site_type_symbol
_atom_site_fract_x
_atom_site_fract_y
_atom_site_fract_z
_atom_site_U_iso_or_equiv
_atom_site_adp_type
_atom_site_occupancy
_atom_site_symmetry_multiplicity
_atom_site_calc_flag
_atom_site_refinement_flags
_atom_site_disorder_assembly
_atom_site_disorder_group
C13' C -0.0502(4) 0.2511(2) 0.4689(4) 0.0263(15) Uani 1 1 d . . .
C14' C 0.0064(5) 0.2194(2) 0.4378(4) 0.0328(17) Uani 1 1 d . . .
H14A H 0.0229 0.2305 0.3901 0.039 Uiso 1 1 calc R . .
C15' C 0.0388(5) 0.1718(3) 0.4755(5) 0.050(2) Uani 1 1 d . . .
H15A H 0.0778 0.1510 0.4537 0.060 Uiso 1 1 calc R . .
C16' C 0.0155(6) 0.1546(3) 0.5439(5) 0.058(2) Uani 1 1 d . . .
H16A H 0.0368 0.1217 0.5688 0.070 Uiso 1 1 calc R . .
C17' C -0.0393(5) 0.1855(3) 0.5761(5) 0.050(2) Uani 1 1 d . . .
H17A H -0.0547 0.1739 0.6241 0.060 Uiso 1 1 calc R . .
C18' C -0.0735(4) 0.2345(3) 0.5393(4) 0.0338(17) Uani 1 1 d . . .
H18A H -0.1114 0.2554 0.5622 0.041 Uiso 1 1 calc R . .
C7' C -0.1813(4) 0.3332(2) 0.4636(4) 0.0205(14) Uani 1 1 d . . .
C8' C -0.1634(4) 0.3668(2) 0.5330(4) 0.0282(16) Uani 1 1 d . . .
H8'A H -0.1010 0.3802 0.5598 0.034 Uiso 1 1 calc R . .
C9' C -0.2354(4) 0.3808(3) 0.5635(4) 0.0269(16) Uani 1 1 d . . .
H9'A H -0.2226 0.4042 0.6104 0.032 Uiso 1 1 calc R . .
C10' C -0.3269(5) 0.3605(2) 0.5249(4) 0.0283(16) Uani 1 1 d . . .
H10A H -0.3772 0.3701 0.5447 0.034 Uiso 1 1 calc R . .
C11' C -0.3429(4) 0.3264(3) 0.4584(4) 0.0296(16) Uani 1 1 d . . .
H11A H -0.4046 0.3118 0.4330 0.036 Uiso 1 1 calc R . .
C12' C -0.2722(4) 0.3128(2) 0.4273(4) 0.0283(16) Uani 1 1 d . . .
H12A H -0.2856 0.2893 0.3806 0.034 Uiso 1 1 calc R . .
C1' C -0.1498(4) 0.3049(3) 0.3088(4) 0.0271(16) Uani 1 1 d . . .
C2' C -0.1713(5) 0.2567(3) 0.2689(4) 0.0338(17) Uani 1 1 d . . .
H2'A H -0.1483 0.2261 0.3014 0.041 Uiso 1 1 calc R . .
C3' C -0.2251(5) 0.2528(3) 0.1834(5) 0.044(2) Uani 1 1 d . . .
H3'A H -0.2390 0.2195 0.1578 0.052 Uiso 1 1 calc R . .
C4' C -0.2588(5) 0.2956(3) 0.1345(5) 0.047(2) Uani 1 1 d . . .
H4'A H -0.2951 0.2922 0.0751 0.057 Uiso 1 1 calc R . .
C5' C -0.2398(5) 0.3443(3) 0.1724(5) 0.0411(19) Uani 1 1 d . . .
H5'A H -0.2646 0.3744 0.1393 0.049 Uiso 1 1 calc R . .
C6' C -0.1845(4) 0.3488(3) 0.2585(4) 0.0339(17) Uani 1 1 d . . .
H6'A H -0.1699 0.3823 0.2836 0.041 Uiso 1 1 calc R . .
C24' C 0.1598(4) 0.2954(2) 0.5643(4) 0.0227(15) Uani 1 1 d . . .
C23' C 0.2155(4) 0.2513(3) 0.5967(4) 0.0295(16) Uani 1 1 d . . .
C22' C 0.2186(5) 0.2288(3) 0.6719(4) 0.0336(17) Uani 1 1 d . . .
C21' C 0.1708(5) 0.2528(3) 0.7242(4) 0.0294(16) Uani 1 1 d . . .
C20' C 0.1202(4) 0.2974(3) 0.6963(4) 0.0278(16) Uani 1 1 d . . .
C19' C 0.1113(4) 0.3200(2) 0.6167(4) 0.0235(15) Uani 1 1 d . . .
C24 C 0.4129(4) 0.3638(2) 0.6653(4) 0.0242(15) Uani 1 1 d . . .
C23 C 0.4512(4) 0.3131(3) 0.6714(4) 0.0270(16) Uani 1 1 d . . .
C22 C 0.4531(4) 0.2806(3) 0.7388(4) 0.0306(16) Uani 1 1 d . . .
C21 C 0.4125(5) 0.2971(3) 0.7984(4) 0.0329(17) Uani 1 1 d . . .
C20 C 0.3704(4) 0.3449(3) 0.7918(4) 0.0281(16) Uani 1 1 d . . .
C19 C 0.3711(4) 0.3793(3) 0.7270(4) 0.0263(15) Uani 1 1 d . . .
C13 C 0.4982(4) 0.5329(3) 0.8155(4) 0.0287(16) Uani 1 1 d . . .
C14 C 0.4339(4) 0.5167(3) 0.8553(4) 0.0338(17) Uani 1 1 d . . .
H14B H 0.3970 0.4863 0.8359 0.041 Uiso 1 1 calc R . .
C15 C 0.4240(5) 0.5451(3) 0.9228(4) 0.0358(18) Uani 1 1 d . . .
H15B H 0.3817 0.5334 0.9506 0.043 Uiso 1 1 calc R . .
C16 C 0.4747(5) 0.5901(3) 0.9498(4) 0.0370(18) Uani 1 1 d . . .
H16B H 0.4677 0.6093 0.9962 0.044 Uiso 1 1 calc R . .
C17 C 0.5348(6) 0.6068(3) 0.9101(5) 0.051(2) Uani 1 1 d . . .
H17B H 0.5680 0.6385 0.9278 0.061 Uiso 1 1 calc R . .
C18 C 0.5490(5) 0.5789(3) 0.8446(4) 0.043(2) Uani 1 1 d . . .
H18B H 0.5933 0.5908 0.8192 0.051 Uiso 1 1 calc R . .
C7 C 0.5869(5) 0.5359(3) 0.6871(4) 0.0295(16) Uani 1 1 d . . .
C8 C 0.5462(4) 0.5786(3) 0.6346(4) 0.0292(16) Uani 1 1 d . . .
H8A H 0.4808 0.5864 0.6234 0.035 Uiso 1 1 calc R . .
C9 C 0.5972(5) 0.6091(3) 0.5993(4) 0.0365(18) Uani 1 1 d . . .
H9A H 0.5673 0.6369 0.5622 0.044 Uiso 1 1 calc R . .
C10 C 0.6947(6) 0.5989(3) 0.6183(5) 0.045(2) Uani 1 1 d . . .
H10B H 0.7307 0.6197 0.5932 0.053 Uiso 1 1 calc R . .
C11 C 0.7379(5) 0.5599(3) 0.6717(5) 0.0354(18) Uani 1 1 d . . .
H11B H 0.8043 0.5542 0.6850 0.042 Uiso 1 1 calc R . .
C12 C 0.6861(5) 0.5279(3) 0.7078(5) 0.0400(19) Uani 1 1 d . . .
H12B H 0.7174 0.5008 0.7459 0.048 Uiso 1 1 calc R . .
C1 C 0.5878(4) 0.4401(2) 0.7794(4) 0.0284(16) Uani 1 1 d . . .
C2 C 0.6240(5) 0.4079(3) 0.7307(5) 0.043(2) Uani 1 1 d . . .
H2A H 0.6102 0.4150 0.6714 0.051 Uiso 1 1 calc R . .
C3 C 0.6804(6) 0.3651(3) 0.7678(6) 0.056(2) Uani 1 1 d . . .
H3A H 0.7054 0.3436 0.7341 0.068 Uiso 1 1 calc R . .
C4 C 0.6998(6) 0.3543(4) 0.8537(6) 0.073(3) Uani 1 1 d . . .
H4A H 0.7378 0.3251 0.8789 0.088 Uiso 1 1 calc R . .
C5 C 0.6655(8) 0.3848(4) 0.9018(6) 0.105(4) Uani 1 1 d . . .
H5A H 0.6799 0.3772 0.9610 0.126 Uiso 1 1 calc R . .
C6 C 0.6072(6) 0.4288(4) 0.8643(5) 0.070(3) Uani 1 1 d . . .
H6A H 0.5823 0.4500 0.8984 0.085 Uiso 1 1 calc R . .
C25' C 0.1636(5) 0.4214(2) 0.5093(4) 0.023(2) Uani 0.65(7) 1 d P A 1
N1 N 0.1636(5) 0.4214(2) 0.5093(4) 0.023(2) Uani 0.35(7) 1 d P A 2
C27' C -0.0389(4) 0.4318(3) 0.4458(4) 0.0262(16) Uani 1 1 d . A .
C26' C 0.0372(4) 0.3823(2) 0.3436(4) 0.0253(15) Uani 1 1 d . A .
C27 C 0.3153(4) 0.5322(3) 0.6457(4) 0.0261(15) Uani 1 1 d . A .
C26 C 0.3882(4) 0.5004(2) 0.5318(4) 0.0230(15) Uani 1 1 d . A .
O4' O -0.0863(3) 0.46670(18) 0.4406(3) 0.0405(13) Uani 1 1 d . . .
O3' O 0.0342(3) 0.38730(17) 0.2748(3) 0.0347(12) Uani 1 1 d . . .
O4 O 0.2873(3) 0.57070(19) 0.6586(3) 0.0384(12) Uani 1 1 d . . .
O3 O 0.4002(3) 0.52058(17) 0.4748(3) 0.0322(11) Uani 1 1 d . . .
N1' N 0.2334(5) 0.4410(2) 0.5453(4) 0.024(2) Uani 0.65(7) 1 d P A 1
C25 C 0.2334(5) 0.4410(2) 0.5453(4) 0.024(2) Uani 0.35(7) 1 d P A 2
O2' O 0.1420(3) 0.31361(16) 0.4875(2) 0.0240(10) Uani 1 1 d . A .
O1' O 0.0582(3) 0.35988(16) 0.5856(3) 0.0243(10) Uani 1 1 d . A .
O2 O 0.4180(3) 0.39724(16) 0.6075(3) 0.0251(10) Uani 1 1 d . A .
O1 O 0.3384(3) 0.42777(16) 0.7216(3) 0.0264(10) Uani 1 1 d . A .
Cl4' Cl 0.27198(12) 0.22351(7) 0.53159(11) 0.0396(5) Uani 1 1 d . . .
Cl3' Cl 0.27655(14) 0.17142(8) 0.70517(12) 0.0505(5) Uani 1 1 d . . .
Cl2' Cl 0.17395(13) 0.22435(7) 0.81842(11) 0.0410(5) Uani 1 1 d . . .
Cl1' Cl 0.05433(12) 0.32553(7) 0.75288(11) 0.0374(4) Uani 1 1 d . . .
Cl4 Cl 0.50150(12) 0.29458(7) 0.59613(11) 0.0369(4) Uani 1 1 d . . .
Cl3 Cl 0.51013(14) 0.22123(7) 0.74866(13) 0.0488(5) Uani 1 1 d . . .
Cl2 Cl 0.42162(14) 0.25817(8) 0.88672(12) 0.0492(5) Uani 1 1 d . . .
Cl1 Cl 0.31794(12) 0.36608(7) 0.86430(11) 0.0374(4) Uani 1 1 d . . .
P1' P -0.08665(11) 0.31464(6) 0.42277(11) 0.0232(4) Uani 1 1 d . A .
P1 P 0.51364(12) 0.49509(7) 0.72833(11) 0.0252(4) Uani 1 1 d . A .
Ru1' Ru 0.04375(3) 0.37439(2) 0.45880(3) 0.02063(13) Uani 1 1 d . . .
Ru1 Ru 0.36505(4) 0.46919(2) 0.62504(3) 0.02159(14) Uani 1 1 d . . .
Cl98 Cl 0.17133(18) 0.51069(10) 0.78555(18) 0.0862(8) Uani 1 1 d . . .
Cl99 Cl -0.01307(19) 0.46874(10) 0.6835(2) 0.0964(9) Uani 1 1 d . . .
C100 C 0.1133(6) 0.4571(3) 0.7277(6) 0.074(3) Uani 1 1 d . . .
H10E H 0.1259 0.4265 0.7659 0.088 Uiso 1 1 calc R . .
H10F H 0.1382 0.4499 0.6807 0.088 Uiso 1 1 calc R . .

loop_
_atom_site_aniso_label
_atom_site_aniso_U_11
_atom_site_aniso_U_22
_atom_site_aniso_U_33
_atom_site_aniso_U_23
_atom_site_aniso_U_13
_atom_site_aniso_U_12
C13' 0.022(4) 0.024(4) 0.033(4) 0.001(3) 0.009(3) -0.004(3)
C14' 0.044(4) 0.019(4) 0.042(4) 0.000(3) 0.024(4) 0.003(3)
C15' 0.050(5) 0.032(5) 0.074(6) 0.007(4) 0.030(5) 0.010(4)
C16' 0.079(7) 0.043(6) 0.060(6) 0.013(5) 0.034(5) 0.013(5)
C17' 0.061(6) 0.048(6) 0.042(5) 0.016(4) 0.021(4) -0.005(4)
C18' 0.032(4) 0.032(4) 0.039(4) 0.004(4) 0.014(3) 0.004(3)
C7' 0.023(4) 0.024(4) 0.017(3) -0.002(3) 0.010(3) -0.001(3)
C8' 0.016(3) 0.035(4) 0.037(4) 0.003(3) 0.014(3) 0.000(3)
C9' 0.033(4) 0.032(4) 0.018(3) -0.002(3) 0.012(3) 0.002(3)
C10' 0.030(4) 0.030(4) 0.031(4) 0.011(3) 0.018(3) 0.007(3)
C11' 0.018(4) 0.034(4) 0.037(4) 0.001(3) 0.009(3) -0.005(3)
C12' 0.033(4) 0.022(4) 0.031(4) -0.009(3) 0.012(3) -0.004(3)
C1' 0.018(4) 0.039(5) 0.028(4) -0.004(3) 0.013(3) -0.003(3)
C2' 0.046(5) 0.023(4) 0.038(4) -0.006(3) 0.022(4) -0.011(3)
C3' 0.063(6) 0.035(5) 0.034(5) -0.015(4) 0.018(4) -0.014(4)
C4' 0.046(5) 0.068(6) 0.026(4) -0.016(4) 0.010(4) -0.014(4)
C5' 0.037(5) 0.045(5) 0.039(5) 0.014(4) 0.010(4) 0.013(4)
C6' 0.031(4) 0.043(5) 0.029(4) -0.006(4) 0.011(3) 0.003(3)
C24' 0.019(3) 0.027(4) 0.024(4) -0.004(3) 0.009(3) -0.004(3)
C23' 0.034(4) 0.032(4) 0.025(4) 0.002(3) 0.013(3) 0.013(3)
C22' 0.039(4) 0.033(4) 0.029(4) 0.006(3) 0.012(3) 0.010(3)
C21' 0.033(4) 0.033(4) 0.023(4) 0.004(3) 0.011(3) -0.004(3)
C20' 0.029(4) 0.030(4) 0.029(4) 0.000(3) 0.015(3) 0.005(3)
C19' 0.019(4) 0.027(4) 0.025(4) -0.001(3) 0.008(3) -0.004(3)
C24 0.024(4) 0.017(4) 0.026(4) 0.002(3) 0.001(3) -0.001(3)
C23 0.027(4) 0.030(4) 0.028(4) 0.000(3) 0.014(3) 0.004(3)
C22 0.035(4) 0.025(4) 0.029(4) 0.008(3) 0.009(3) 0.000(3)
C21 0.036(4) 0.035(4) 0.027(4) 0.016(3) 0.010(3) 0.006(3)
C20 0.031(4) 0.037(4) 0.016(3) 0.002(3) 0.008(3) -0.006(3)
C19 0.024(4) 0.033(4) 0.019(3) -0.003(3) 0.003(3) -0.007(3)
C13 0.031(4) 0.037(4) 0.022(4) -0.002(3) 0.014(3) -0.005(3)
C14 0.027(4) 0.042(5) 0.031(4) -0.008(3) 0.008(3) -0.007(3)
C15 0.032(4) 0.050(5) 0.029(4) -0.004(4) 0.016(3) 0.006(4)
C16 0.047(5) 0.038(5) 0.028(4) -0.007(4) 0.016(4) 0.002(4)
C17 0.068(6) 0.045(5) 0.040(5) -0.023(4) 0.020(4) -0.024(4)
C18 0.052(5) 0.046(5) 0.036(4) -0.017(4) 0.023(4) -0.025(4)
C7 0.030(4) 0.033(4) 0.029(4) -0.005(3) 0.015(3) -0.002(3)
C8 0.023(4) 0.037(4) 0.029(4) -0.006(3) 0.011(3) -0.004(3)
C9 0.060(5) 0.025(4) 0.021(4) -0.003(3) 0.008(4) -0.011(4)
C10 0.052(5) 0.054(6) 0.043(5) -0.027(4) 0.036(4) -0.035(4)
C11 0.021(4) 0.049(5) 0.046(5) -0.006(4) 0.024(3) -0.005(4)
C12 0.033(4) 0.036(5) 0.048(5) 0.002(4) 0.009(4) -0.006(4)
C1 0.029(4) 0.026(4) 0.029(4) 0.000(3) 0.009(3) -0.002(3)
C2 0.041(5) 0.051(5) 0.036(4) -0.010(4) 0.013(4) 0.008(4)
C3 0.060(6) 0.045(6) 0.067(6) -0.003(5) 0.027(5) 0.027(4)
C4 0.083(7) 0.069(7) 0.089(8) 0.034(6) 0.056(6) 0.055(5)
C5 0.152(11) 0.120(10) 0.071(7) 0.057(7) 0.074(7) 0.089(8)
C6 0.104(7) 0.082(7) 0.039(5) 0.025(5) 0.042(5) 0.060(6)
C25' 0.024(5) 0.022(4) 0.021(3) 0.003(3) 0.007(3) 0.005(3)
N1 0.024(5) 0.022(4) 0.021(3) 0.003(3) 0.007(3) 0.005(3)
C27' 0.022(4) 0.031(4) 0.021(4) 0.000(3) 0.002(3) -0.007(3)
C26' 0.023(4) 0.024(4) 0.029(4) 0.000(3) 0.008(3) -0.002(3)
C27 0.027(4) 0.027(4) 0.028(4) -0.002(3) 0.014(3) -0.004(3)
C26 0.017(3) 0.019(4) 0.031(4) -0.008(3) 0.006(3) -0.002(3)
O4' 0.036(3) 0.025(3) 0.060(4) -0.004(3) 0.016(3) 0.004(2)
O3' 0.036(3) 0.041(3) 0.030(3) 0.009(2) 0.014(2) -0.002(2)
O4 0.041(3) 0.039(3) 0.039(3) 0.000(3) 0.019(2) 0.006(2)
O3 0.043(3) 0.033(3) 0.025(3) 0.000(2) 0.017(2) -0.006(2)
N1' 0.032(5) 0.020(3) 0.026(4) -0.002(3) 0.018(3) 0.001(3)
C25 0.032(5) 0.020(3) 0.026(4) -0.002(3) 0.018(3) 0.001(3)
O2' 0.029(3) 0.026(3) 0.018(2) 0.001(2) 0.0100(19) 0.000(2)
O1' 0.024(2) 0.024(3) 0.026(2) -0.003(2) 0.011(2) 0.003(2)
O2 0.029(2) 0.023(3) 0.030(3) -0.002(2) 0.019(2) 0.002(2)
O1 0.030(3) 0.025(3) 0.029(3) 0.000(2) 0.017(2) 0.001(2)
Cl4' 0.0448(11) 0.0449(12) 0.0344(10) 0.0053(9) 0.0206(9) 0.0184(9)
Cl3' 0.0688(14) 0.0433(12) 0.0433(12) 0.0170(10) 0.0244(10) 0.0268(10)
Cl2' 0.0527(12) 0.0440(12) 0.0303(10) 0.0113(9) 0.0193(9) 0.0063(9)
Cl1' 0.0471(11) 0.0407(11) 0.0339(10) 0.0013(9) 0.0261(9) 0.0049(9)
Cl4 0.0456(11) 0.0323(10) 0.0404(11) 0.0006(8) 0.0245(9) 0.0059(8)
Cl3 0.0579(13) 0.0361(11) 0.0569(13) 0.0173(10) 0.0255(10) 0.0201(10)
Cl2 0.0615(13) 0.0504(13) 0.0432(12) 0.0249(10) 0.0277(10) 0.0139(10)
Cl1 0.0441(11) 0.0443(12) 0.0307(10) 0.0033(9) 0.0215(8) 0.0008(9)
P1' 0.0260(10) 0.0221(10) 0.0244(9) -0.0018(8) 0.0123(8) -0.0018(8)
P1 0.0246(9) 0.0286(10) 0.0237(9) 0.0013(8) 0.0098(8) -0.0011(8)
Ru1' 0.0204(3) 0.0207(3) 0.0219(3) -0.0007(2) 0.0087(2) -0.0010(2)
Ru1 0.0230(3) 0.0218(3) 0.0209(3) -0.0012(2) 0.0087(2) -0.0025(2)
Cl98 0.0802(18) 0.0695(18) 0.097(2) -0.0038(15) 0.0155(15) -0.0219(14)
Cl99 0.0813(19) 0.0640(18) 0.136(3) -0.0215(18) 0.0273(18) -0.0167(14)
C100 0.072(7) 0.034(5) 0.109(8) -0.001(5) 0.025(6) -0.005(4)

loop_
_atom_type_symbol
_atom_type_description
_atom_type_scat_dispersion_real
_atom_type_scat_dispersion_imag
_atom_type_scat_source
C C 0.0033 0.0016 'International Tables Vol C Tables 4.2.6.8 and 6.1.1.4'
H H 0.0000 0.0000 'International Tables Vol C Tables 4.2.6.8 and 6.1.1.4'
N N 0.0061 0.0033 'International Tables Vol C Tables 4.2.6.8 and 6.1.1.4'
O O 0.0106 0.0060 'International Tables Vol C Tables 4.2.6.8 and 6.1.1.4'
P P 0.1023 0.0942 'International Tables Vol C Tables 4.2.6.8 and 6.1.1.4'
Cl Cl 0.1484 0.1585 'International Tables Vol C Tables 4.2.6.8 and 6.1.1.4'
Ru Ru -1.2594 0.8363 'International Tables Vol C Tables 4.2.6.8 and 6.1.1.4'

loop_
_geom_angle_atom_site_label_1
_geom_angle_atom_site_label_2
_geom_angle_atom_site_label_3
_geom_angle
_geom_angle_site_symmetry_1
_geom_angle_site_symmetry_3
_geom_angle_publ_flag
C18' C13' C14' 118.9(6) . . ?
C18' C13' P1' 120.5(5) . . ?
C14' C13' P1' 120.5(5) . . ?
C15' C14' C13' 120.9(7) . . ?
C16' C15' C14' 120.9(7) . . ?
C15' C16' C17' 119.0(8) . . ?
C16' C17' C18' 121.7(7) . . ?
C13' C18' C17' 118.5(7) . . ?
C12' C7' C8' 118.4(5) . . ?
C12' C7' P1' 120.5(5) . . ?
C8' C7' P1' 121.1(4) . . ?
C9' C8' C7' 120.9(6) . . ?
C8' C9' C10' 119.6(6) . . ?
C11' C10' C9' 119.0(6) . . ?
C10' C11' C12' 121.7(6) . . ?
C11' C12' C7' 120.4(6) . . ?
C2' C1' C6' 117.7(6) . . ?
C2' C1' P1' 124.8(5) . . ?
C6' C1' P1' 117.4(5) . . ?
C3' C2' C1' 120.9(7) . . ?
C4' C3' C2' 121.4(7) . . ?
C3' C4' C5' 119.3(7) . . ?
C6' C5' C4' 119.9(7) . . ?
C5' C6' C1' 120.8(7) . . ?
O2' C24' C23' 124.4(6) . . ?
O2' C24' C19' 116.9(5) . . ?
C23' C24' C19' 118.4(6) . . ?
C22' C23' C24' 121.8(6) . . ?
C22' C23' Cl4' 121.5(5) . . ?
C24' C23' Cl4' 116.5(5) . . ?
C23' C22' C21' 119.9(6) . . ?
C23' C22' Cl3' 121.3(5) . . ?
C21' C22' Cl3' 118.7(5) . . ?
C20' C21' C22' 119.4(6) . . ?
C20' C21' Cl2' 120.6(5) . . ?
C22' C21' Cl2' 120.0(5) . . ?
C21' C20' C19' 122.0(6) . . ?
C21' C20' Cl1' 121.3(5) . . ?
C19' C20' Cl1' 116.4(5) . . ?
O1' C19' C20' 123.4(6) . . ?
O1' C19' C24' 118.2(5) . . ?
C20' C19' C24' 118.3(6) . . ?
O2 C24 C23 122.5(6) . . ?
O2 C24 C19 119.1(6) . . ?
C23 C24 C19 118.3(6) . . ?
C22 C23 C24 120.8(6) . . ?
C22 C23 Cl4 121.2(5) . . ?
C24 C23 Cl4 118.0(5) . . ?
C21 C22 C23 119.4(6) . . ?
C21 C22 Cl3 121.7(5) . . ?
C23 C22 Cl3 118.9(5) . . ?
C20 C21 C22 121.3(6) . . ?
C20 C21 Cl2 119.1(5) . . ?
C22 C21 Cl2 119.4(5) . . ?
C21 C20 C19 120.6(6) . . ?
C21 C20 Cl1 122.2(5) . . ?
C19 C20 Cl1 117.2(5) . . ?
O1 C19 C20 123.3(6) . . ?
O1 C19 C24 117.1(6) . . ?
C20 C19 C24 119.5(6) . . ?
C18 C13 C14 117.8(6) . . ?
C18 C13 P1 121.7(5) . . ?
C14 C13 P1 120.4(5) . . ?
C15 C14 C13 120.1(6) . . ?
C16 C15 C14 120.6(7) . . ?
C17 C16 C15 119.6(7) . . ?
C16 C17 C18 121.6(7) . . ?
C17 C18 C13 120.2(7) . . ?
C8 C7 C12 117.3(6) . . ?
C8 C7 P1 120.0(5) . . ?
C12 C7 P1 122.7(5) . . ?
C9 C8 C7 122.2(6) . . ?
C8 C9 C10 119.1(7) . . ?
C11 C10 C9 120.8(6) . . ?
C10 C11 C12 120.8(6) . . ?
C11 C12 C7 119.7(7) . . ?
C6 C1 C2 118.8(7) . . ?
C6 C1 P1 121.6(5) . . ?
C2 C1 P1 119.5(5) . . ?
C1 C2 C3 120.8(7) . . ?
C4 C3 C2 119.7(7) . . ?
C5 C4 C3 120.5(8) . . ?
C4 C5 C6 120.4(8) . . ?
C1 C6 C5 119.7(7) . . ?
N1' C25' Ru1' 169.6(5) . . ?
O4' C27' Ru1' 177.7(6) . . ?
O3' C26' Ru1' 179.3(6) . . ?
O4 C27 Ru1 178.4(6) . . ?
O3 C26 Ru1 177.9(6) . . ?
C25' N1' Ru1 172.0(5) . . ?
C24' O2' Ru1' 112.8(4) . . ?
C19' O1' Ru1' 112.6(4) . . ?
C24 O2 Ru1 111.5(4) . . ?
C19 O1 Ru1 111.9(4) . . ?
C13' P1' C1' 106.6(3) . . ?
C13' P1' C7' 103.8(3) . . ?
C1' P1' C7' 103.3(3) . . ?
C13' P1' Ru1' 112.2(2) . . ?
C1' P1' Ru1' 115.9(2) . . ?
C7' P1' Ru1' 113.9(2) . . ?
C7 P1 C1 106.2(3) . . ?
C7 P1 C13 104.1(3) . . ?
C1 P1 C13 105.8(3) . . ?
C7 P1 Ru1 115.2(2) . . ?
C1 P1 Ru1 112.4(2) . . ?
C13 P1 Ru1 112.3(2) . . ?
C26' Ru1' C27' 89.7(3) . . ?
C26' Ru1' O1' 174.9(2) . . ?
C27' Ru1' O1' 95.4(2) . . ?
C26' Ru1' C25' 94.7(2) . . ?
C27' Ru1' C25' 91.5(2) . . ?
O1' Ru1' C25' 85.53(19) . . ?
C26' Ru1' O2' 95.7(2) . . ?
C27' Ru1' O2' 173.6(2) . . ?
O1' Ru1' O2' 79.24(15) . . ?
C25' Ru1' O2' 84.65(19) . . ?
C26' Ru1' P1' 93.59(19) . . ?
C27' Ru1' P1' 91.93(19) . . ?
O1' Ru1' P1' 85.91(12) . . ?
C25' Ru1' P1' 171.05(16) . . ?
O2' Ru1' P1' 91.16(12) . . ?
C27 Ru1 C26 88.5(3) . . ?
C27 Ru1 O1 96.5(2) . . ?
C26 Ru1 O1 174.3(2) . . ?
C27 Ru1 O2 176.8(2) . . ?
C26 Ru1 O2 94.7(2) . . ?
O1 Ru1 O2 80.24(16) . . ?
C27 Ru1 N1' 94.2(2) . . ?
C26 Ru1 N1' 91.6(2) . . ?
O1 Ru1 N1' 85.38(18) . . ?
O2 Ru1 N1' 85.42(18) . . ?
C27 Ru1 P1 87.41(19) . . ?
C26 Ru1 P1 94.67(18) . . ?
O1 Ru1 P1 88.21(12) . . ?
O2 Ru1 P1 92.65(12) . . ?
N1' Ru1 P1 173.53(15) . . ?
Cl98 C100 Cl99 110.3(5) . . ?

loop_
_geom_bond_atom_site_label_1
_geom_bond_atom_site_label_2
_geom_bond_distance
_geom_bond_site_symmetry_2
_geom_bond_publ_flag
C13' C18' 1.395(8) . ?
C13' C14' 1.397(8) . ?
C13' P1' 1.812(6) . ?
C14' C15' 1.387(9) . ?
C15' C16' 1.370(10) . ?
C16' C17' 1.375(10) . ?
C17' C18' 1.419(9) . ?
C7' C12' 1.385(8) . ?
C7' C8' 1.391(8) . ?
C7' P1' 1.828(6) . ?
C8' C9' 1.383(8) . ?
C9' C10' 1.397(8) . ?
C10' C11' 1.365(8) . ?
C11' C12' 1.369(8) . ?
C1' C2' 1.392(8) . ?
C1' C6' 1.398(9) . ?
C1' P1' 1.816(6) . ?
C2' C3' 1.371(9) . ?
C3' C4' 1.360(10) . ?
C4' C5' 1.389(10) . ?
C5' C6' 1.387(9) . ?
C24' O2' 1.296(7) . ?
C24' C23' 1.404(8) . ?
C24' C19' 1.455(8) . ?
C23' C22' 1.361(8) . ?
C23' Cl4' 1.736(6) . ?
C22' C21' 1.439(9) . ?
C22' Cl3' 1.707(7) . ?
C21' C20' 1.366(9) . ?
C21' Cl2' 1.712(6) . ?
C20' C19' 1.406(8) . ?
C20' Cl1' 1.734(6) . ?
C19' O1' 1.293(7) . ?
C24 O2 1.311(7) . ?
C24 C23 1.416(8) . ?
C24 C19 1.428(8) . ?
C23 C22 1.391(8) . ?
C23 Cl4 1.729(6) . ?
C22 C21 1.392(9) . ?
C22 Cl3 1.732(7) . ?
C21 C20 1.372(9) . ?
C21 Cl2 1.742(6) . ?
C20 C19 1.397(8) . ?
C20 Cl1 1.732(6) . ?
C19 O1 1.334(7) . ?
C13 C18 1.401(9) . ?
C13 C14 1.403(8) . ?
C13 P1 1.822(6) . ?
C14 C15 1.388(9) . ?
C15 C16 1.374(9) . ?
C16 C17 1.352(9) . ?
C17 C18 1.379(9) . ?
C7 C8 1.406(9) . ?
C7 C12 1.416(8) . ?
C7 P1 1.813(7) . ?
C8 C9 1.359(9) . ?
C9 C10 1.404(9) . ?
C10 C11 1.348(10) . ?
C11 C12 1.398(9) . ?
C1 C6 1.368(9) . ?
C1 C2 1.391(9) . ?
C1 P1 1.821(7) . ?
C2 C3 1.396(10) . ?
C3 C4 1.379(11) . ?
C4 C5 1.340(11) . ?
C5 C6 1.436(11) . ?
C25' N1' 1.127(7) . ?
C25' Ru1' 2.083(8) . ?
C27' O4' 1.131(7) . ?
C27' Ru1' 1.893(7) . ?
C26' O3' 1.133(7) . ?
C26' Ru1' 1.888(7) . ?
C27 O4 1.128(7) . ?
C27 Ru1 1.867(7) . ?
C26 O3 1.144(7) . ?
C26 Ru1 1.878(7) . ?
N1' Ru1 2.087(7) . ?
O2' Ru1' 2.088(4) . ?
O1' Ru1' 2.072(4) . ?
O2 Ru1 2.078(4) . ?
O1 Ru1 2.073(4) . ?
P1' Ru1' 2.3926(17) . ?
P1 Ru1 2.3847(17) . ?
Cl98 C100 1.734(8) . ?
Cl99 C100 1.799(9) . ?

loop_
_geom_torsion_atom_site_label_1
_geom_torsion_atom_site_label_2
_geom_torsion_atom_site_label_3
_geom_torsion_atom_site_label_4
_geom_torsion
_geom_torsion_site_symmetry_1
_geom_torsion_site_symmetry_2
_geom_torsion_site_symmetry_3
_geom_torsion_site_symmetry_4
_geom_torsion_publ_flag
C18' C13' C14' C15' 0.4(10) . . . . ?
P1' C13' C14' C15' 176.6(5) . . . . ?
C13' C14' C15' C16' 0.6(12) . . . . ?
C14' C15' C16' C17' -1.3(13) . . . . ?
C15' C16' C17' C18' 1.1(13) . . . . ?
C14' C13' C18' C17' -0.6(10) . . . . ?
P1' C13' C18' C17' -176.8(5) . . . . ?
C16' C17' C18' C13' -0.1(11) . . . . ?
C12' C7' C8' C9' -2.0(9) . . . . ?
P1' C7' C8' C9' 179.8(5) . . . . ?
C7' C8' C9' C10' 0.9(9) . . . . ?
C8' C9' C10' C11' 0.9(9) . . . . ?
C9' C10' C11' C12' -1.6(10) . . . . ?
C10' C11' C12' C7' 0.5(10) . . . . ?
C8' C7' C12' C11' 1.3(9) . . . . ?
P1' C7' C12' C11' 179.5(5) . . . . ?
C6' C1' C2' C3' -0.4(10) . . . . ?
P1' C1' C2' C3' 175.4(5) . . . . ?
C1' C2' C3' C4' 0.4(11) . . . . ?
C2' C3' C4' C5' -1.1(12) . . . . ?
C3' C4' C5' C6' 1.9(11) . . . . ?
C4' C5' C6' C1' -2.0(10) . . . . ?
C2' C1' C6' C5' 1.2(10) . . . . ?
P1' C1' C6' C5' -174.9(5) . . . . ?
O2' C24' C23' C22' -168.6(6) . . . . ?
C19' C24' C23' C22' 5.5(10) . . . . ?
O2' C24' C23' Cl4' 6.0(9) . . . . ?
C19' C24' C23' Cl4' -179.9(4) . . . . ?
C24' C23' C22' C21' -5.5(10) . . . . ?
Cl4' C23' C22' C21' -179.9(5) . . . . ?
C24' C23' C22' Cl3' 173.2(5) . . . . ?
Cl4' C23' C22' Cl3' -1.2(9) . . . . ?
C23' C22' C21' C20' 1.9(10) . . . . ?
Cl3' C22' C21' C20' -176.8(5) . . . . ?
C23' C22' C21' Cl2' 179.6(5) . . . . ?
Cl3' C22' C21' Cl2' 0.8(8) . . . . ?
C22' C21' C20' C19' 1.6(10) . . . . ?
Cl2' C21' C20' C19' -176.0(5) . . . . ?
C22' C21' C20' Cl1' 175.4(5) . . . . ?
Cl2' C21' C20' Cl1' -2.2(8) . . . . ?
C21' C20' C19' O1' 174.6(6) . . . . ?
Cl1' C20' C19' O1' 0.5(8) . . . . ?
C21' C20' C19' C24' -1.5(9) . . . . ?
Cl1' C20' C19' C24' -175.6(4) . . . . ?
O2' C24' C19' O1' -3.7(8) . . . . ?
C23' C24' C19' O1' -178.3(6) . . . . ?
O2' C24' C19' C20' 172.6(5) . . . . ?
C23' C24' C19' C20' -2.0(9) . . . . ?
O2 C24 C23 C22 173.4(6) . . . . ?
C19 C24 C23 C22 -3.8(9) . . . . ?
O2 C24 C23 Cl4 -2.9(8) . . . . ?
C19 C24 C23 Cl4 179.8(4) . . . . ?
C24 C23 C22 C21 3.3(10) . . . . ?
Cl4 C23 C22 C21 179.5(5) . . . . ?
C24 C23 C22 Cl3 -174.3(5) . . . . ?
Cl4 C23 C22 Cl3 1.9(8) . . . . ?
C23 C22 C21 C20 0.2(10) . . . . ?
Cl3 C22 C21 C20 177.7(5) . . . . ?
C23 C22 C21 Cl2 -175.9(5) . . . . ?
Cl3 C22 C21 Cl2 1.7(8) . . . . ?
C22 C21 C20 C19 -3.0(10) . . . . ?
Cl2 C21 C20 C19 173.1(5) . . . . ?
C22 C21 C20 Cl1 179.1(5) . . . . ?
Cl2 C21 C20 Cl1 -4.8(8) . . . . ?
C21 C20 C19 O1 -174.3(6) . . . . ?
Cl1 C20 C19 O1 3.7(8) . . . . ?
C21 C20 C19 C24 2.3(9) . . . . ?
Cl1 C20 C19 C24 -179.7(4) . . . . ?
O2 C24 C19 O1 0.5(8) . . . . ?
C23 C24 C19 O1 177.9(5) . . . . ?
O2 C24 C19 C20 -176.3(5) . . . . ?
C23 C24 C19 C20 1.0(9) . . . . ?
C18 C13 C14 C15 -1.8(10) . . . . ?
P1 C13 C14 C15 178.7(5) . . . . ?
C13 C14 C15 C16 1.9(10) . . . . ?
C14 C15 C16 C17 0.1(11) . . . . ?
C15 C16 C17 C18 -2.2(12) . . . . ?
C16 C17 C18 C13 2.2(12) . . . . ?
C14 C13 C18 C17 -0.2(11) . . . . ?
P1 C13 C18 C17 179.3(6) . . . . ?
C12 C7 C8 C9 4.8(10) . . . . ?
P1 C7 C8 C9 -177.2(5) . . . . ?
C7 C8 C9 C10 -2.4(10) . . . . ?
C8 C9 C10 C11 -0.9(10) . . . . ?
C9 C10 C11 C12 1.6(11) . . . . ?
C10 C11 C12 C7 0.9(11) . . . . ?
C8 C7 C12 C11 -3.9(10) . . . . ?
P1 C7 C12 C11 178.1(5) . . . . ?
C6 C1 C2 C3 -0.9(11) . . . . ?
P1 C1 C2 C3 -179.5(6) . . . . ?
C1 C2 C3 C4 0.6(12) . . . . ?
C2 C3 C4 C5 -0.5(15) . . . . ?
C3 C4 C5 C6 0.7(17) . . . . ?
C2 C1 C6 C5 1.1(13) . . . . ?
P1 C1 C6 C5 179.6(8) . . . . ?
C4 C5 C6 C1 -1.0(17) . . . . ?
Ru1' C25' N1' Ru1 -11(6) . . . . ?
C23' C24' O2' Ru1' 173.2(5) . . . . ?
C19' C24' O2' Ru1' -1.0(6) . . . . ?
C20' C19' O1' Ru1' -169.8(5) . . . . ?
C24' C19' O1' Ru1' 6.3(7) . . . . ?
C23 C24 O2 Ru1 -175.0(5) . . . . ?
C19 C24 O2 Ru1 2.2(6) . . . . ?
C20 C19 O1 Ru1 173.7(5) . . . . ?
C24 C19 O1 Ru1 -3.0(6) . . . . ?
C18' C13' P1' C1' -126.7(5) . . . . ?
C14' C13' P1' C1' 57.2(6) . . . . ?
C18' C13' P1' C7' -17.9(6) . . . . ?
C14' C13' P1' C7' 166.0(5) . . . . ?
C18' C13' P1' Ru1' 105.5(5) . . . . ?
C14' C13' P1' Ru1' -70.6(6) . . . . ?
C2' C1' P1' C13' 4.9(6) . . . . ?
C6' C1' P1' C13' -179.3(5) . . . . ?
C2' C1' P1' C7' -104.3(6) . . . . ?
C6' C1' P1' C7' 71.6(5) . . . . ?
C2' C1' P1' Ru1' 130.5(5) . . . . ?
C6' C1' P1' Ru1' -53.7(5) . . . . ?
C12' C7' P1' C13' -77.9(5) . . . . ?
C8' C7' P1' C13' 100.2(6) . . . . ?
C12' C7' P1' C1' 33.2(6) . . . . ?
C8' C7' P1' C1' -148.6(5) . . . . ?
C12' C7' P1' Ru1' 159.8(4) . . . . ?
C8' C7' P1' Ru1' -22.1(6) . . . . ?
C8 C7 P1 C1 172.1(5) . . . . ?
C12 C7 P1 C1 -10.0(6) . . . . ?
C8 C7 P1 C13 -76.4(6) . . . . ?
C12 C7 P1 C13 101.4(6) . . . . ?
C8 C7 P1 Ru1 47.0(6) . . . . ?
C12 C7 P1 Ru1 -135.2(5) . . . . ?
C6 C1 P1 C7 121.2(7) . . . . ?
C2 C1 P1 C7 -60.3(6) . . . . ?
C6 C1 P1 C13 10.9(7) . . . . ?
C2 C1 P1 C13 -170.6(5) . . . . ?
C6 C1 P1 Ru1 -112.0(6) . . . . ?
C2 C1 P1 Ru1 66.5(6) . . . . ?
C18 C13 P1 C7 -8.5(7) . . . . ?
C14 C13 P1 C7 171.0(5) . . . . ?
C18 C13 P1 C1 103.2(6) . . . . ?
C14 C13 P1 C1 -77.3(6) . . . . ?
C18 C13 P1 Ru1 -133.8(5) . . . . ?
C14 C13 P1 Ru1 45.7(6) . . . . ?
O3' C26' Ru1' C27' 101(57) . . . . ?
O3' C26' Ru1' O1' -82(57) . . . . ?
O3' C26' Ru1' C25' 10(57) . . . . ?
O3' C26' Ru1' O2' -75(57) . . . . ?
O3' C26' Ru1' P1' -167(100) . . . . ?
O4' C27' Ru1' C26' -135(15) . . . . ?
O4' C27' Ru1' O1' 45(16) . . . . ?
O4' C27' Ru1' C25' -41(15) . . . . ?
O4' C27' Ru1' O2' 12(17) . . . . ?
O4' C27' Ru1' P1' 131(15) . . . . ?
C19' O1' Ru1' C26' 2(3) . . . . ?
C19' O1' Ru1' C27' 178.4(4) . . . . ?
C19' O1' Ru1' C25' -90.5(4) . . . . ?
C19' O1' Ru1' O2' -5.1(4) . . . . ?
C19' O1' Ru1' P1' 86.8(4) . . . . ?
N1' C25' Ru1' C26' -133(3) . . . . ?
N1' C25' Ru1' C27' 137(3) . . . . ?
N1' C25' Ru1' O1' 41(3) . . . . ?
N1' C25' Ru1' O2' -38(3) . . . . ?
N1' C25' Ru1' P1' 24(4) . . . . ?
C24' O2' Ru1' C26' -176.1(4) . . . . ?
C24' O2' Ru1' C27' 36(2) . . . . ?
C24' O2' Ru1' O1' 3.2(4) . . . . ?
C24' O2' Ru1' C25' 89.7(4) . . . . ?
C24' O2' Ru1' P1' -82.4(4) . . . . ?
C13' P1' Ru1' C26' 115.9(3) . . . . ?
C1' P1' Ru1' C26' -6.8(3) . . . . ?
C7' P1' Ru1' C26' -126.5(3) . . . . ?
C13' P1' Ru1' C27' -154.2(3) . . . . ?
C1' P1' Ru1' C27' 83.0(3) . . . . ?
C7' P1' Ru1' C27' -36.6(3) . . . . ?
C13' P1' Ru1' O1' -59.0(3) . . . . ?
C1' P1' Ru1' O1' 178.3(3) . . . . ?
C7' P1' Ru1' O1' 58.6(2) . . . . ?
C13' P1' Ru1' C25' -41.8(11) . . . . ?
C1' P1' Ru1' C25' -164.5(10) . . . . ?
C7' P1' Ru1' C25' 75.8(10) . . . . ?
C13' P1' Ru1' O2' 20.1(3) . . . . ?
C1' P1' Ru1' O2' -102.6(3) . . . . ?
C7' P1' Ru1' O2' 137.8(2) . . . . ?
O4 C27 Ru1 C26 -66(22) . . . . ?
O4 C27 Ru1 O1 117(22) . . . . ?
O4 C27 Ru1 O2 121(20) . . . . ?
O4 C27 Ru1 N1' -157(22) . . . . ?
O4 C27 Ru1 P1 29(22) . . . . ?
O3 C26 Ru1 C27 -23(15) . . . . ?
O3 C26 Ru1 O1 130(15) . . . . ?
O3 C26 Ru1 O2 157(15) . . . . ?
O3 C26 Ru1 N1' 71(15) . . . . ?
O3 C26 Ru1 P1 -110(15) . . . . ?
C19 O1 Ru1 C27 -177.0(4) . . . . ?
C19 O1 Ru1 C26 31(2) . . . . ?
C19 O1 Ru1 O2 3.2(4) . . . . ?
C19 O1 Ru1 N1' 89.3(4) . . . . ?
C19 O1 Ru1 P1 -89.8(4) . . . . ?
C24 O2 Ru1 C27 -6(4) . . . . ?
C24 O2 Ru1 C26 179.8(4) . . . . ?
C24 O2 Ru1 O1 -2.9(4) . . . . ?
C24 O2 Ru1 N1' -89.0(4) . . . . ?
C24 O2 Ru1 P1 84.9(4) . . . . ?
C25' N1' Ru1 C27 -116(4) . . . . ?
C25' N1' Ru1 C26 155(4) . . . . ?
C25' N1' Ru1 O1 -20(4) . . . . ?
C25' N1' Ru1 O2 60(4) . . . . ?
C25' N1' Ru1 P1 -13(5) . . . . ?
C7 P1 Ru1 C27 -84.4(3) . . . . ?
C1 P1 Ru1 C27 153.8(3) . . . . ?
C13 P1 Ru1 C27 34.6(3) . . . . ?
C7 P1 Ru1 C26 3.9(3) . . . . ?
C1 P1 Ru1 C26 -117.9(3) . . . . ?
C13 P1 Ru1 C26 122.9(3) . . . . ?
C7 P1 Ru1 O1 179.0(3) . . . . ?
C1 P1 Ru1 O1 57.1(3) . . . . ?
C13 P1 Ru1 O1 -62.0(3) . . . . ?
C7 P1 Ru1 O2 98.9(3) . . . . ?
C1 P1 Ru1 O2 -23.0(3) . . . . ?
C13 P1 Ru1 O2 -142.2(3) . . . . ?
C7 P1 Ru1 N1' 171.3(14) . . . . ?
C1 P1 Ru1 N1' 49.5(14) . . . . ?
C13 P1 Ru1 N1' -69.7(14) . . . . ?
